data_2242494
loop_
_publ_author_name
'bin Shawkataly, Omar'
'Abdelnasir, Hafiz Malik Hussien'
'Sirat, Siti Syaida'
'Jotani, Mukesh M.'
'Tiekink, Edward R. T.'

_publ_section_title
;
 Undecacarbonyl[(4-methylsulfanylphenyl)diphenylphosphane]triruthenium(0):
 crystal structure and Hirshfeld surface analysis
;
_journal_coeditor_code HB7749
_journal_issue 6
_journal_name_full 'Acta Crystallographica Section E'
_journal_page_first 791
_journal_page_last 795
_journal_paper_doi 10.1107/S2056989018006989
_journal_volume 74
_journal_year 2018
_chemical_formula_iupac '[Ru3 (C19 H17 P S) (C O)11]'
_chemical_formula_moiety 'C30 H17 O11 P Ru3 S'
_chemical_formula_sum 'C30 H17 O11 P Ru3 S'
_chemical_formula_weight 919.67
_chemical_name_systematic
;
Undecacarbonyl[(4-methylsulfanylphenyl)diphenylphosphane]triruthenium(0)
;
_space_group_crystal_system triclinic
_space_group_IT_number 2
_space_group_name_Hall '-P 1'
_space_group_name_H-M_alt 'P -1'
_symmetry_space_group_name_Hall '-P 1'
_symmetry_space_group_name_H-M 'P -1'
_atom_sites_solution_hydrogens geom
_atom_sites_solution_primary direct
_audit_creation_method SHELXL-2014/7
_cell_angle_alpha 103.3010(10)
_cell_angle_beta 102.9380(10)
_cell_angle_gamma 91.7710(10)
_cell_formula_units_Z 2
_cell_length_a 9.69220(10)
_cell_length_b 12.7459(2)
_cell_length_c 13.6030(2)
_cell_measurement_reflns_used 9414
_cell_measurement_temperature 100(2)
_cell_measurement_theta_max 36.54
_cell_measurement_theta_min 2.55
_cell_volume 1587.83(4)
_computing_cell_refinement
;
SAINT (Bruker, 2009)
;
_computing_data_collection
;
APEX2 (Bruker, 2009)
;
_computing_data_reduction
;
SAINT (Bruker, 2009)
;
_computing_molecular_graphics
;
ORTEP-3 for Windows (Farrugia, 2012) and DIAMOND (Brandenburg,
2006)
;
_computing_publication_material
;
publCIF (Westrip, 2010)
;
_computing_structure_refinement
;
SHELXL2014 (Sheldrick, 2015)
;
_computing_structure_solution
;
SHELXS (Sheldrick, 2008)
;
_diffrn_ambient_temperature 100(2)
_diffrn_measured_fraction_theta_full 0.999
_diffrn_measured_fraction_theta_max 0.984
_diffrn_measurement_device_type 'Bruker SMART APEXII CCD'
_diffrn_measurement_method '\f and \w scans'
_diffrn_radiation_type MoK\a
_diffrn_radiation_wavelength 0.71073
_diffrn_reflns_av_R_equivalents 0.0422
_diffrn_reflns_limit_h_max 16
_diffrn_reflns_limit_h_min -16
_diffrn_reflns_limit_k_max 21
_diffrn_reflns_limit_k_min -21
_diffrn_reflns_limit_l_max 22
_diffrn_reflns_limit_l_min -22
_diffrn_reflns_number 56976
_diffrn_reflns_theta_full 25.242
_diffrn_reflns_theta_max 36.782
_diffrn_reflns_theta_min 1.989
_diffrn_standards_number 0
_exptl_absorpt_coefficient_mu 1.584
_exptl_absorpt_correction_T_max 0.5255
_exptl_absorpt_correction_T_min 0.4476
_exptl_absorpt_correction_type multi-scan
_exptl_absorpt_process_details
;
(<i>SADABS</i>; Bruker, 2009)
;
_exptl_crystal_colour orange
_exptl_crystal_density_diffrn 1.924
_exptl_crystal_description block
_exptl_crystal_F_000 896
_exptl_crystal_size_max 0.318
_exptl_crystal_size_mid 0.296
_exptl_crystal_size_min 0.136
_refine_diff_density_max 1.969
_refine_diff_density_min -0.984
_refine_ls_extinction_method none
_refine_ls_goodness_of_fit_ref 1.033
_refine_ls_hydrogen_treatment constr
_refine_ls_matrix_type full
_refine_ls_number_parameters 416
_refine_ls_number_reflns 15652
_refine_ls_number_restraints 0
_refine_ls_restrained_S_all 1.033
_refine_ls_R_factor_all 0.0666
_refine_ls_R_factor_gt 0.0411
_refine_ls_shift/su_max 0.001
_refine_ls_shift/su_mean 0.000
_refine_ls_structure_factor_coef Fsqd
_refine_ls_weighting_details 'w=1/[\s^2^(Fo^2^)+(0.0480P)^2^] where P=(Fo^2^+2Fc^2^)/3'
_refine_ls_weighting_scheme calc
_refine_ls_wR_factor_gt 0.0861
_refine_ls_wR_factor_ref 0.0974
_reflns_number_gt 11725
_reflns_number_total 15652
_reflns_threshold_expression 'I > 2\s(I)'
_cod_data_source_file hb7749sup1.cif
_cod_data_source_block I
_cod_database_code 2242494
_shelx_space_group_comment
;
The symmetry employed for this shelxl refinement is uniquely defined
by the following loop, which should always be used as a source of
symmetry information in preference to the above space-group names.
They are only intended as comments.
;
_shelx_estimated_absorpt_t_min 0.633
_shelx_estimated_absorpt_t_max 0.813

loop_
_space_group_symop_operation_xyz
'x, y, z'
'-x, -y, -z'

loop_
_atom_site_type_symbol
_atom_site_label
_atom_site_fract_x
_atom_site_fract_y
_atom_site_fract_z
_atom_site_U_iso_or_equiv
_atom_site_adp_type
_atom_site_calc_flag
_atom_site_occupancy
Ru Ru1 0.28387(2) 0.33186(2) 0.28051(2) 0.01428(4) Uani d 1
Ru Ru2 0.40348(2) 0.29273(2) 0.09996(2) 0.01862(4) Uani d 1
Ru Ru3 0.21842(2) 0.46106(2) 0.13284(2) 0.01626(4) Uani d 1
S S1 0.11319(7) 0.13142(5) 0.73844(5) 0.02529(12) Uani d 1
P P1 0.37139(6) 0.19229(4) 0.36008(4) 0.01376(10) Uani d 1
O O1 -0.00653(19) 0.21034(14) 0.16345(15) 0.0282(4) Uani d 1
O O2 0.1200(2) 0.45096(15) 0.43099(15) 0.0308(4) Uani d 1
O O3 0.55312(18) 0.47646(14) 0.40979(13) 0.0251(4) Uani d 1
O O4 0.6007(3) 0.11066(18) 0.10236(18) 0.0435(5) Uani d 1
O O5 0.1625(2) 0.11127(15) -0.00206(15) 0.0312(4) Uani d 1
O O6 0.4152(2) 0.34976(16) -0.10467(15) 0.0309(4) Uani d 1
O O7 0.6584(2) 0.45662(17) 0.22391(15) 0.0319(4) Uani d 1
O O8 -0.0055(2) 0.29918(15) -0.03258(16) 0.0326(4) Uani d 1
O O9 0.2453(2) 0.57908(15) -0.03402(14) 0.0288(4) Uani d 1
O O10 -0.0099(2) 0.57899(17) 0.22667(16) 0.0335(4) Uani d 1
O O11 0.4558(2) 0.62755(14) 0.27933(14) 0.0273(4) Uani d 1
C C1 0.1048(3) 0.25236(18) 0.20139(19) 0.0207(4) Uani d 1
C C2 0.1833(3) 0.40534(19) 0.37650(19) 0.0215(4) Uani d 1
C C3 0.4559(3) 0.42297(18) 0.35766(18) 0.0195(4) Uani d 1
C C4 0.5271(3) 0.1777(2) 0.1037(2) 0.0279(5) Uani d 1
C C5 0.2456(3) 0.1817(2) 0.03905(19) 0.0246(5) Uani d 1
C C6 0.4106(3) 0.3274(2) -0.0295(2) 0.0236(5) Uani d 1
C C7 0.5600(3) 0.4000(2) 0.18099(19) 0.0238(5) Uani d 1
C C8 0.0801(3) 0.35306(19) 0.03187(19) 0.0228(5) Uani d 1
C C9 0.2348(3) 0.53252(19) 0.02662(18) 0.0211(4) Uani d 1
C C10 0.0760(3) 0.53550(19) 0.19383(19) 0.0223(4) Uani d 1
C C11 0.3718(3) 0.56093(19) 0.22852(19) 0.0215(4) Uani d 1
C C12 0.2835(2) 0.16989(17) 0.45989(17) 0.0155(4) Uani d 1
C C13 0.2366(2) 0.06656(18) 0.46472(17) 0.0174(4) Uani d 1
H H13 0.2421 0.0056 0.4108 0.021 Uiso calc 1
C C14 0.1818(2) 0.05201(18) 0.54780(18) 0.0189(4) Uani d 1
H H14 0.1480 -0.0183 0.5491 0.023 Uiso calc 1
C C15 0.1765(2) 0.14016(18) 0.62855(17) 0.0179(4) Uani d 1
C C16 0.2236(2) 0.24400(18) 0.62442(17) 0.0176(4) Uani d 1
H H16 0.2203 0.3048 0.6792 0.021 Uiso calc 1
C C17 0.2748(2) 0.25804(17) 0.54035(17) 0.0166(4) Uani d 1
H H17 0.3045 0.3288 0.5376 0.020 Uiso calc 1
C C18 0.1152(3) -0.0110(2) 0.7356(2) 0.0276(5) Uani d 1
H H18A 0.0428 -0.0525 0.6756 0.041 Uiso calc 1
H H18B 0.0949 -0.0232 0.7997 0.041 Uiso calc 1
H H18C 0.2090 -0.0346 0.7299 0.041 Uiso calc 1
C C19 0.3634(2) 0.05642(16) 0.27629(16) 0.0153(4) Uani d 1
C C20 0.2408(2) 0.01554(18) 0.19821(19) 0.0216(4) Uani d 1
H H20 0.1635 0.0592 0.1886 0.026 Uiso calc 1
C C21 0.2302(3) -0.08793(19) 0.1345(2) 0.0268(5) Uani d 1
H H21 0.1462 -0.1145 0.0818 0.032 Uiso calc 1
C C22 0.3416(3) -0.15220(19) 0.1476(2) 0.0253(5) Uani d 1
H H22 0.3348 -0.2228 0.1037 0.030 Uiso calc 1
C C23 0.4638(3) -0.1130(2) 0.2255(2) 0.0264(5) Uani d 1
H H23 0.5405 -0.1572 0.2350 0.032 Uiso calc 1
C C24 0.4747(2) -0.00928(18) 0.28960(19) 0.0214(4) Uani d 1
H H24 0.5585 0.0168 0.3427 0.026 Uiso calc 1
C C25 0.5593(2) 0.21583(17) 0.43099(17) 0.0171(4) Uani d 1
C C26 0.6609(3) 0.24650(19) 0.3821(2) 0.0224(4) Uani d 1
H H26 0.6323 0.2535 0.3126 0.027 Uiso calc 1
C C27 0.8033(3) 0.2669(2) 0.4343(2) 0.0282(5) Uani d 1
H H27 0.8715 0.2876 0.4003 0.034 Uiso calc 1
C C28 0.8460(3) 0.2571(2) 0.5359(2) 0.0288(5) Uani d 1
H H28 0.9431 0.2725 0.5721 0.035 Uiso calc 1
C C29 0.7475(3) 0.2249(2) 0.5841(2) 0.0266(5) Uani d 1
H H29 0.7772 0.2172 0.6533 0.032 Uiso calc 1
C C30 0.6042(2) 0.20356(18) 0.53226(18) 0.0195(4) Uani d 1
H H30 0.5371 0.1806 0.5660 0.023 Uiso calc 1

loop_
_atom_site_aniso_label
_atom_site_aniso_U_11
_atom_site_aniso_U_22
_atom_site_aniso_U_33
_atom_site_aniso_U_12
_atom_site_aniso_U_13
_atom_site_aniso_U_23
Ru1 0.01599(8) 0.01239(7) 0.01479(7) 0.00070(5) 0.00376(6) 0.00392(6)
Ru2 0.02282(9) 0.01803(8) 0.01699(8) 0.00456(7) 0.00739(7) 0.00527(6)
Ru3 0.01832(8) 0.01340(7) 0.01637(8) 0.00103(6) 0.00223(6) 0.00411(6)
S1 0.0303(3) 0.0269(3) 0.0244(3) 0.0041(2) 0.0138(2) 0.0103(2)
P1 0.0135(2) 0.0127(2) 0.0147(2) 0.00001(18) 0.00275(18) 0.00325(18)
O1 0.0219(9) 0.0246(9) 0.0366(10) -0.0025(7) 0.0012(8) 0.0107(8)
O2 0.0334(10) 0.0308(10) 0.0317(10) 0.0124(8) 0.0161(8) 0.0052(8)
O3 0.0263(9) 0.0226(8) 0.0236(9) -0.0045(7) 0.0038(7) 0.0031(7)
O4 0.0515(14) 0.0407(12) 0.0419(12) 0.0280(11) 0.0132(11) 0.0125(10)
O5 0.0386(11) 0.0241(9) 0.0308(10) -0.0003(8) 0.0110(8) 0.0042(8)
O6 0.0403(11) 0.0320(10) 0.0250(9) 0.0068(8) 0.0130(8) 0.0103(8)
O7 0.0289(10) 0.0379(11) 0.0280(10) -0.0020(8) 0.0092(8) 0.0046(8)
O8 0.0327(10) 0.0215(9) 0.0355(10) -0.0014(7) -0.0062(8) 0.0053(8)
O9 0.0333(10) 0.0297(9) 0.0255(9) 0.0008(8) 0.0080(8) 0.0103(8)
O10 0.0272(10) 0.0376(11) 0.0334(10) 0.0080(8) 0.0092(8) 0.0014(9)
O11 0.0287(9) 0.0231(8) 0.0266(9) -0.0030(7) 0.0032(7) 0.0032(7)
C1 0.0237(11) 0.0159(9) 0.0239(11) 0.0033(8) 0.0049(9) 0.0080(8)
C2 0.0216(11) 0.0206(10) 0.0238(11) 0.0024(8) 0.0051(9) 0.0087(9)
C3 0.0240(11) 0.0162(9) 0.0196(10) 0.0013(8) 0.0064(8) 0.0059(8)
C4 0.0329(14) 0.0297(13) 0.0233(12) 0.0088(11) 0.0091(10) 0.0081(10)
C5 0.0319(13) 0.0226(11) 0.0215(11) 0.0054(10) 0.0099(10) 0.0060(9)
C6 0.0249(12) 0.0235(11) 0.0237(11) 0.0037(9) 0.0092(9) 0.0051(9)
C7 0.0284(12) 0.0250(11) 0.0203(10) 0.0060(9) 0.0094(9) 0.0061(9)
C8 0.0252(12) 0.0165(10) 0.0257(11) 0.0008(8) 0.0013(9) 0.0081(9)
C9 0.0211(11) 0.0197(10) 0.0212(10) 0.0018(8) 0.0038(8) 0.0033(8)
C10 0.0222(11) 0.0212(10) 0.0219(11) -0.0004(9) 0.0024(9) 0.0054(9)
C11 0.0227(11) 0.0185(10) 0.0227(11) 0.0024(8) 0.0035(9) 0.0057(8)
C12 0.0141(9) 0.0159(9) 0.0166(9) 0.0008(7) 0.0019(7) 0.0061(7)
C13 0.0177(10) 0.0168(9) 0.0175(9) -0.0010(7) 0.0031(8) 0.0054(8)
C14 0.0183(10) 0.0183(10) 0.0210(10) -0.0005(8) 0.0039(8) 0.0075(8)
C15 0.0154(10) 0.0205(10) 0.0197(10) 0.0025(8) 0.0050(8) 0.0079(8)
C16 0.0163(10) 0.0185(9) 0.0180(9) 0.0022(8) 0.0044(8) 0.0039(8)
C17 0.0151(9) 0.0167(9) 0.0183(9) 0.0012(7) 0.0038(7) 0.0050(8)
C18 0.0314(13) 0.0298(13) 0.0268(12) 0.0003(10) 0.0104(10) 0.0143(10)
C19 0.0157(9) 0.0127(8) 0.0167(9) -0.0003(7) 0.0041(7) 0.0023(7)
C20 0.0174(10) 0.0169(10) 0.0276(11) 0.0012(8) -0.0001(9) 0.0047(9)
C21 0.0240(12) 0.0170(10) 0.0305(13) -0.0020(9) -0.0058(10) 0.0002(9)
C22 0.0298(13) 0.0149(10) 0.0262(12) 0.0010(9) 0.0040(10) -0.0022(9)
C23 0.0249(12) 0.0192(11) 0.0315(13) 0.0068(9) 0.0044(10) 0.0005(9)
C24 0.0182(10) 0.0195(10) 0.0223(10) 0.0028(8) -0.0002(8) 0.0012(8)
C25 0.0146(9) 0.0146(9) 0.0200(10) 0.0002(7) 0.0018(8) 0.0024(8)
C26 0.0195(11) 0.0222(11) 0.0271(11) 0.0001(8) 0.0064(9) 0.0087(9)
C27 0.0156(11) 0.0257(12) 0.0424(15) -0.0003(9) 0.0072(10) 0.0063(11)
C28 0.0152(11) 0.0236(11) 0.0397(15) 0.0009(9) -0.0024(10) 0.0006(11)
C29 0.0243(12) 0.0238(11) 0.0244(11) 0.0048(9) -0.0031(9) -0.0003(9)
C30 0.0174(10) 0.0177(9) 0.0203(10) 0.0032(8) 0.0014(8) 0.0015(8)

loop_
_atom_type_symbol
_atom_type_description
_atom_type_scat_dispersion_real
_atom_type_scat_dispersion_imag
_atom_type_scat_source
C C 0.0033 0.0016 'International Tables Vol C Tables 4.2.6.8 and 6.1.1.4'
H H 0.0000 0.0000 'International Tables Vol C Tables 4.2.6.8 and 6.1.1.4'
O O 0.0106 0.0060 'International Tables Vol C Tables 4.2.6.8 and 6.1.1.4'
P P 0.1023 0.0942 'International Tables Vol C Tables 4.2.6.8 and 6.1.1.4'
S S 0.1246 0.1234 'International Tables Vol C Tables 4.2.6.8 and 6.1.1.4'
Ru Ru -1.2594 0.8363 'International Tables Vol C Tables 4.2.6.8 and 6.1.1.4'

loop_
_geom_angle_atom_site_label_1
_geom_angle_atom_site_label_2
_geom_angle_atom_site_label_3
_geom_angle
C2 Ru1 C1 87.40(10)
C2 Ru1 C3 90.22(10)
C1 Ru1 C3 174.97(9)
C2 Ru1 P1 101.13(7)
C1 Ru1 P1 95.84(6)
C3 Ru1 P1 88.97(7)
C2 Ru1 Ru3 97.52(7)
C1 Ru1 Ru3 83.06(6)
C3 Ru1 Ru3 92.87(6)
P1 Ru1 Ru3 161.254(16)
C2 Ru1 Ru2 156.94(7)
C1 Ru1 Ru2 92.30(7)
C3 Ru1 Ru2 88.15(7)
P1 Ru1 Ru2 101.829(15)
Ru3 Ru1 Ru2 59.628(6)
C4 Ru2 C6 102.37(11)
C4 Ru2 C5 87.57(11)
C6 Ru2 C5 95.01(10)
C4 Ru2 C7 91.05(11)
C6 Ru2 C7 93.55(10)
C5 Ru2 C7 171.43(10)
C4 Ru2 Ru3 169.28(8)
C6 Ru2 Ru3 88.28(7)
C5 Ru2 Ru3 92.72(7)
C7 Ru2 Ru3 87.07(7)
C4 Ru2 Ru1 109.84(8)
C6 Ru2 Ru1 147.73(7)
C5 Ru2 Ru1 84.63(7)
C7 Ru2 Ru1 87.89(7)
Ru3 Ru2 Ru1 59.563(6)
C9 Ru3 C10 103.41(10)
C9 Ru3 C8 89.88(10)
C10 Ru3 C8 93.49(10)
C9 Ru3 C11 89.20(10)
C10 Ru3 C11 92.35(10)
C8 Ru3 C11 174.14(10)
C9 Ru3 Ru1 160.67(7)
C10 Ru3 Ru1 95.01(7)
C8 Ru3 Ru1 94.86(7)
C11 Ru3 Ru1 84.18(7)
C9 Ru3 Ru2 101.48(7)
C10 Ru3 Ru2 154.74(7)
C8 Ru3 Ru2 82.25(7)
C11 Ru3 Ru2 92.26(7)
Ru1 Ru3 Ru2 60.808(6)
C15 S1 C18 102.86(11)
C12 P1 C19 103.17(10)
C12 P1 C25 102.11(10)
C19 P1 C25 102.31(10)
C12 P1 Ru1 114.43(7)
C19 P1 Ru1 117.78(7)
C25 P1 Ru1 114.99(7)
O1 C1 Ru1 172.8(2)
O2 C2 Ru1 177.3(2)
O3 C3 Ru1 174.6(2)
O4 C4 Ru2 177.3(2)
O5 C5 Ru2 173.0(2)
O6 C6 Ru2 178.7(2)
O7 C7 Ru2 174.0(2)
O8 C8 Ru3 172.1(2)
O9 C9 Ru3 177.3(2)
O10 C10 Ru3 177.9(2)
O11 C11 Ru3 172.7(2)
C17 C12 C13 118.4(2)
C17 C12 P1 118.62(15)
C13 C12 P1 122.67(17)
C14 C13 C12 120.9(2)
C14 C13 H13 119.6
C12 C13 H13 119.6
C15 C14 C13 120.2(2)
C15 C14 H14 119.9
C13 C14 H14 119.9
C14 C15 C16 119.3(2)
C14 C15 S1 124.25(17)
C16 C15 S1 116.43(17)
C17 C16 C15 120.1(2)
C17 C16 H16 119.9
C15 C16 H16 119.9
C16 C17 C12 121.1(2)
C16 C17 H17 119.4
C12 C17 H17 119.5
S1 C18 H18A 109.5
S1 C18 H18B 109.5
H18A C18 H18B 109.5
S1 C18 H18C 109.5
H18A C18 H18C 109.5
H18B C18 H18C 109.5
C24 C19 C20 118.6(2)
C24 C19 P1 121.93(17)
C20 C19 P1 119.49(17)
C21 C20 C19 121.0(2)
C21 C20 H20 119.5
C19 C20 H20 119.5
C22 C21 C20 120.1(2)
C22 C21 H21 119.9
C20 C21 H21 119.9
C21 C22 C23 119.6(2)
C21 C22 H22 120.2
C23 C22 H22 120.2
C22 C23 C24 120.4(2)
C22 C23 H23 119.8
C24 C23 H23 119.8
C23 C24 C19 120.3(2)
C23 C24 H24 119.8
C19 C24 H24 119.8
C30 C25 C26 118.7(2)
C30 C25 P1 122.05(17)
C26 C25 P1 119.26(17)
C27 C26 C25 120.7(2)
C27 C26 H26 119.7
C25 C26 H26 119.7
C28 C27 C26 120.1(2)
C28 C27 H27 120.0
C26 C27 H27 120.0
C29 C28 C27 119.8(2)
C29 C28 H28 120.1
C27 C28 H28 120.1
C28 C29 C30 120.7(2)
C28 C29 H29 119.7
C30 C29 H29 119.7
C25 C30 C29 120.1(2)
C25 C30 H30 120.0
C29 C30 H30 120.0

loop_
_geom_bond_atom_site_label_1
_geom_bond_atom_site_label_2
_geom_bond_distance
Ru1 C2 1.897(3)
Ru1 C1 1.937(2)
Ru1 C3 1.941(2)
Ru1 P1 2.3714(5)
Ru1 Ru3 2.8575(2)
Ru1 Ru2 2.8933(2)
Ru2 C4 1.924(3)
Ru2 C6 1.927(2)
Ru2 C5 1.946(3)
Ru2 C7 1.953(3)
Ru2 Ru3 2.8594(3)
Ru3 C9 1.908(2)
Ru3 C10 1.930(3)
Ru3 C8 1.942(2)
Ru3 C11 1.944(2)
S1 C15 1.763(2)
S1 C18 1.808(3)
P1 C12 1.826(2)
P1 C19 1.830(2)
P1 C25 1.840(2)
O1 C1 1.142(3)
O2 C2 1.136(3)
O3 C3 1.138(3)
O4 C4 1.130(3)
O5 C5 1.136(3)
O6 C6 1.133(3)
O7 C7 1.134(3)
O8 C8 1.136(3)
O9 C9 1.141(3)
O10 C10 1.132(3)
O11 C11 1.139(3)
C12 C17 1.396(3)
C12 C13 1.401(3)
C13 C14 1.397(3)
C13 H13 0.9500
C14 C15 1.390(3)
C14 H14 0.9500
C15 C16 1.404(3)
C16 C17 1.389(3)
C16 H16 0.9500
C17 H17 0.9500
C18 H18A 0.9800
C18 H18B 0.9800
C18 H18C 0.9800
C19 C24 1.392(3)
C19 C20 1.398(3)
C20 C21 1.388(3)
C20 H20 0.9500
C21 C22 1.380(4)
C21 H21 0.9500
C22 C23 1.390(4)
C22 H22 0.9500
C23 C24 1.393(3)
C23 H23 0.9500
C24 H24 0.9500
C25 C30 1.395(3)
C25 C26 1.397(3)
C26 C27 1.389(3)
C26 H26 0.9500
C27 C28 1.387(4)
C27 H27 0.9500
C28 C29 1.375(4)
C28 H28 0.9500
C29 C30 1.397(3)
C29 H29 0.9500
C30 H30 0.9500

loop_
_geom_hbond_atom_site_label_D
_geom_hbond_atom_site_label_H
_geom_hbond_atom_site_label_A
_geom_hbond_site_symmetry_A
_geom_hbond_distance_DH
_geom_hbond_distance_HA
_geom_hbond_distance_DA
_geom_hbond_angle_DHA
C21 H21 O8 2_555 0.95 2.55 3.238(3) 129

loop_
_geom_torsion_atom_site_label_1
_geom_torsion_atom_site_label_2
_geom_torsion_atom_site_label_3
_geom_torsion_atom_site_label_4
_geom_torsion
C19 P1 C12 C17 177.86(17)
C25 P1 C12 C17 71.95(18)
Ru1 P1 C12 C17 -52.94(18)
C19 P1 C12 C13 4.2(2)
C25 P1 C12 C13 -101.70(19)
Ru1 P1 C12 C13 133.40(16)
C17 C12 C13 C14 0.3(3)
P1 C12 C13 C14 173.99(17)
C12 C13 C14 C15 -1.7(3)
C13 C14 C15 C16 1.5(3)
C13 C14 C15 S1 -178.67(17)
C18 S1 C15 C14 16.8(2)
C18 S1 C15 C16 -163.38(18)
C14 C15 C16 C17 -0.1(3)
S1 C15 C16 C17 -179.86(17)
C15 C16 C17 C12 -1.3(3)
C13 C12 C17 C16 1.2(3)
P1 C12 C17 C16 -172.74(17)
C12 P1 C19 C24 -94.4(2)
C25 P1 C19 C24 11.3(2)
Ru1 P1 C19 C24 138.48(17)
C12 P1 C19 C20 83.81(19)
C25 P1 C19 C20 -170.43(18)
Ru1 P1 C19 C20 -43.3(2)
C24 C19 C20 C21 -0.6(4)
P1 C19 C20 C21 -178.9(2)
C19 C20 C21 C22 0.0(4)
C20 C21 C22 C23 0.5(4)
C21 C22 C23 C24 -0.4(4)
C22 C23 C24 C19 -0.2(4)
C20 C19 C24 C23 0.6(4)
P1 C19 C24 C23 178.88(19)
C12 P1 C25 C30 6.3(2)
C19 P1 C25 C30 -100.32(19)
Ru1 P1 C25 C30 130.78(16)
C12 P1 C25 C26 -174.03(18)
C19 P1 C25 C26 79.39(19)
Ru1 P1 C25 C26 -49.5(2)
C30 C25 C26 C27 -1.5(3)
P1 C25 C26 C27 178.75(19)
C25 C26 C27 C28 -0.1(4)
C26 C27 C28 C29 1.3(4)
C27 C28 C29 C30 -1.0(4)
C26 C25 C30 C29 1.9(3)
P1 C25 C30 C29 -178.38(18)
C28 C29 C30 C25 -0.7(4)

_cod_database_fobs_code 2242494
